data_1529047
loop_
_publ_author_name
'Yu, Y.'
'Wu, Q.S.'
'Li, R.K.'

_publ_section_title
;
 Structure of two new borates Y Ca3 (Al O)3 (B O3)4 and Y Ca3 (Ga O)3 (B
 O3)4
;
_journal_name_full 'Journal of Solid State Chemistry'
_journal_page_first 429
_journal_page_last 432
_journal_volume 179
_journal_year 2006
_chemical_formula_sum 'Al3 B4 Ca3 O15 Y'
_chemical_name_systematic 'Y Ca3 (Al O)3 (B O3)4'
_space_group_IT_number 176
_symmetry_space_group_name_Hall '-P 6c'
_symmetry_space_group_name_H-M 'P 63/m'
_cell_angle_alpha 90
_cell_angle_beta 90
_cell_angle_gamma 120
_cell_formula_units_Z 2
_cell_length_a 10.38775
_cell_length_b 10.38775
_cell_length_c 5.69198
_cell_volume 531.909
_citation_journal_id_ASTM JSSCBI
_cod_data_source_file Yu_JSSCBI_2006_916.cif
_cod_data_source_block Al3B4Ca3O15Y1
_cod_original_cell_volume 531.9085
_cod_original_formula_sum 'Al3 B4 Ca3 O15 Y1'
_cod_database_code 1529047

loop_
_symmetry_equiv_pos_as_xyz
x,y,z
x-y,x,z+1/2
-y,x-y,z
-x,-y,z+1/2
-x+y,-x,z
y,-x+y,z+1/2
-x,-y,-z
-x+y,-x,-z-1/2
y,-x+y,-z
x,y,-z-1/2
x-y,x,-z
-y,x-y,-z-1/2

loop_
_atom_site_label
_atom_site_type_symbol
_atom_site_fract_x
_atom_site_fract_y
_atom_site_fract_z
_atom_site_occupancy
_atom_site_U_iso_or_equiv
B1 B+3 0.221 0.763 0.75 1 0.0
B2 B+3 0 0 0.102 0.5 0.0
O1 O-2 0.0915 0.4736 0.25 1 0.0
O2 O-2 0.342 0.921 0.75 1 0.0
Ca1 Ca+2 0.3333 0.6667 0.25 0.203 0.0
Ca2 Ca+2 0.1295 0.8428 0.25 0.932 0.0
O3 O-2 0.3044 0.4749 0.5369 1 0.0
O4 O-2 0.068 0.917 0.599 0.5 0.0
Y2 Y+3 0.1295 0.8428 0.25 0.068 0.0
Al1 Al+3 0 0.5 0 1 0.0
Y1 Y+3 0.3333 0.6667 0.25 0.797 0.0
